data_4074666
loop_
_publ_author_name
'Yamazaki, Shinsaku'
'Taira, Zenei'
'Yonemura, Toshiaki'
'Deeming, Anthony J.'

_publ_section_title
;
 Metallacycles of 1,4-Bis(3-thiophenyl)-1,3-butadiyne in Mixed Metal
 Clusters Derived by C&#x2212;C Bond Coupling of Alkynyls
;
_journal_issue 4
_journal_name_full Organometallics
_journal_page_first 849
_journal_paper_doi 10.1021/om050748w
_journal_volume 25
_journal_year 2006
_chemical_compound_source 'see text'
_chemical_formula_moiety 'C46 H30 O8 P2 Pt Ru3 S2'
_chemical_formula_sum 'C46 H30 O8 P2 Pt Ru3 S2'
_chemical_formula_weight 1335.07
_chemical_melting_point ?
_chemical_name_common 'metallacyclic compound of 1,3-diyne'
_chemical_name_systematic sythrupt
_space_group_IT_number 14
_symmetry_cell_setting monoclinic
_symmetry_Int_Tables_number 14
_symmetry_space_group_name_Hall '-P 2ybc'
_symmetry_space_group_name_H-M 'P 1 21/c 1'
_atom_sites_solution_hydrogens ' ?'
_atom_sites_solution_primary ' ?'
_atom_sites_solution_secondary ' ?'
_cell_angle_alpha 90
_cell_angle_beta 79.6770
_cell_angle_gamma 90
_cell_formula_units_Z 4
_cell_length_a 12.8680
_cell_length_b 15.6720
_cell_length_c 25.2910
_cell_measurement_temperature 293
_cell_volume 5017.809
_computing_cell_refinement DENZO
_computing_data_collection INST_DIP2000
_computing_data_reduction Dirdif99
_computing_molecular_graphics ORTEP3.0
_computing_publication_material 'PLATON (Spek, 2003)'
_computing_structure_refinement shlexl
_computing_structure_solution wingx
_diffrn_ambient_temperature 298
_diffrn_measured_fraction_theta_max 25.705
_diffrn_measurement_method IP
_diffrn_radiation_probe x-ray
_diffrn_radiation_type MoK\a
_diffrn_radiation_wavelength 0.71073
_diffrn_reflns_av_R_equivalents 0.1727
_diffrn_reflns_limit_h_max 15
_diffrn_reflns_limit_h_min 0
_diffrn_reflns_limit_k_max 19
_diffrn_reflns_limit_k_min -19
_diffrn_reflns_limit_l_max 30
_diffrn_reflns_limit_l_min -30
_diffrn_reflns_number 14764
_diffrn_reflns_reduction_process ' ?'
_diffrn_reflns_theta_full 90
_diffrn_reflns_theta_max 25.705
_diffrn_reflns_theta_min 0
_diffrn_standards_interval_count 6
_diffrn_standards_interval_time 6
_exptl_absorpt_coefficient_mu 3.859
_exptl_crystal_colour ' red'
_exptl_crystal_density_diffrn 1.767
_exptl_crystal_density_method 'Not Measured'
_exptl_crystal_description ' ?'
_exptl_crystal_F_000 2568
_exptl_crystal_size_max 0.2
_exptl_crystal_size_mid 0.15
_exptl_crystal_size_min 0.1
_refine_diff_density_max 160.6300
_refine_diff_density_min -21.0600
_refine_diff_density_rms 2.7500
_refine_ls_extinction_method ' ?'
_refine_ls_goodness_of_fit_ref 1.0680
_refine_ls_hydrogen_treatment ' ?'
_refine_ls_matrix_type 'full matrix'
_refine_ls_number_restraints 0
_refine_ls_R_factor_all 0.0640
_refine_ls_R_factor_gt 0.0512
_refine_ls_shift/su_max 0.0020
_refine_ls_shift/su_mean 0.0000
_refine_ls_weighting_details 'a 0.1028, b 19.9200, c 0.0000, d 0.0000, e 0.0000, f 0.3333'
_refine_ls_weighting_scheme ?
_refine_ls_wR_factor_ref 0.1727
_reflns_number_gt 8555
_reflns_number_total 14764
_cod_data_source_file om050748wsi20051213_071703.cif
_cod_data_source_block xyzn
_cod_depositor_comments
;
The following automatic conversions were performed:

'_chemical_melting_point' value 'not measured' was changed to '?' -
the value is undefined or not given.

'_symmetry_cell_setting' value
'Monoclinic' changed to 'monoclinic' according to
/home/saulius/struct/CIF-dictionaries/cif_core.dic dictionary named
'cif_core.dic' version 2.4.1 from 2010-06-29.

Automatic conversion script
Id: cif_fix_values 1715 2011-07-08 13:25:40Z adriana 
;
_cod_original_cell_volume 5017.81
_cod_original_sg_symbol_H-M 'P 21/c'
_cod_database_code 4074666

loop_
_symmetry_equiv_pos_site_id
_symmetry_equiv_pos_as_xyz
1 x,y,z
2 -x,1/2+y,1/2-z
3 -x,-y,-z
4 x,1/2-y,1/2+z

loop_
_atom_site_aniso_label
_atom_site_aniso_U_11
_atom_site_aniso_U_22
_atom_site_aniso_U_33
_atom_site_aniso_U_23
_atom_site_aniso_U_13
_atom_site_aniso_U_12
Pt1 0.0442(2) 0.0421(2) 0.0403(2) -0.0020(1) -0.0114(1) 0.0014(1)
Ru1 0.0513(5) 0.0497(4) 0.0491(4) 0.0007(3) -0.0080(3) 0.0011(3)
Ru2 0.0485(5) 0.0491(4) 0.0543(4) 0.0022(3) -0.0119(3) -0.0008(3)
Ru3 0.0553(5) 0.0464(4) 0.0546(4) 0.0051(3) -0.0110(3) 0.0065(3)
S1 0.0734(18) 0.0607(14) 0.0512(12) -0.0102(10) -0.0166(11) -0.0002(12)
S2 0.133(4) 0.142(4) 0.097(3) -0.034(3) -0.056(3) 0.016(3)
P1 0.0450(13) 0.0494(12) 0.0426(11) 0.0001(9) -0.0135(9) 0.0013(9)
P2 0.0513(13) 0.0419(11) 0.0438(11) -0.0014(8) -0.0134(9) 0.0017(9)
O1 0.068(6) 0.096(6) 0.110(7) -0.004(5) -0.035(5) -0.005(5)
O2 0.123(10) 0.158(11) 0.076(6) -0.010(6) 0.031(6) -0.012(8)
O3 0.108(8) 0.111(7) 0.064(5) 0.029(5) 0.000(5) -0.010(6)
O4 0.074(7) 0.082(6) 0.157(9) -0.009(6) -0.032(6) -0.026(5)
O5 0.082(6) 0.063(5) 0.098(6) 0.027(4) -0.020(4) -0.008(4)
O6 0.051(5) 0.080(6) 0.118(7) 0.016(5) -0.006(4) 0.018(4)
O7 0.176(12) 0.063(5) 0.113(7) -0.014(5) -0.022(7) 0.049(7)
O8 0.087(7) 0.116(8) 0.093(6) 0.031(5) -0.033(5) 0.025(5)
C1 0.045(5) 0.036(4) 0.043(4) 0.000(3) -0.012(3) 0.000(3)
C2 0.052(5) 0.044(4) 0.045(4) -0.003(3) -0.014(4) 0.001(4)
C3 0.043(5) 0.041(4) 0.049(4) 0.003(3) -0.004(3) -0.005(3)
C4 0.049(5) 0.049(5) 0.048(4) -0.001(4) -0.009(4) 0.001(4)
C5 0.056(6) 0.051(5) 0.047(5) -0.004(4) -0.012(4) 0.017(4)
C6 0.063(6) 0.044(5) 0.050(5) 0.004(4) -0.018(4) 0.006(4)
C7 0.053(6) 0.056(6) 0.072(6) -0.006(5) -0.007(5) -0.006(4)
C8 0.064(7) 0.080(7) 0.065(6) -0.003(5) 0.002(5) -0.016(5)
C9 0.060(7) 0.065(6) 0.082(8) 0.015(5) -0.008(5) -0.016(5)
C10 0.072(8) 0.068(7) 0.082(8) 0.001(5) -0.022(6) -0.002(6)
C11 0.059(7) 0.065(6) 0.066(6) 0.008(5) -0.007(5) -0.003(5)
C12 0.063(6) 0.057(6) 0.058(5) 0.006(4) -0.014(4) -0.003(5)
C13 0.082(8) 0.051(6) 0.079(7) 0.010(5) -0.011(6) 0.011(5)
C14 0.054(6) 0.068(6) 0.070(6) 0.011(5) -0.007(5) 0.014(5)
C151 0.038(5) 0.046(4) 0.047(4) -0.001(3) -0.001(3) -0.006(3)
C152 0.046(5) 0.049(5) 0.066(6) -0.010(4) 0.006(4) 0.002(4)
C153 0.059(6) 0.044(5) 0.060(5) -0.018(4) -0.003(4) -0.003(4)
C154 0.056(6) 0.049(5) 0.049(5) -0.001(4) -0.012(4) 0.003(4)
C161 0.061(6) 0.066(6) 0.049(5) 0.003(4) -0.021(4) 0.008(5)
C162 0.077(8) 0.085(8) 0.071(7) 0.008(6) -0.012(6) 0.018(6)
C163 0.068(7) 0.077(6) 0.030(4) 0.000(4) -0.018(4) 0.018(5)
C164 0.086(9) 0.072(7) 0.071(7) 0.005(5) -0.031(6) 0.001(6)
C171 0.057(6) 0.048(5) 0.079(7) 0.000(4) -0.022(5) 0.001(4)
C172 0.105(11) 0.071(7) 0.083(8) 0.004(6) -0.047(7) -0.006(7)
C173 0.108(14) 0.108(12) 0.135(14) 0.007(10) -0.081(11) -0.021(10)
C174 0.091(13) 0.082(10) 0.19(2) -0.017(12) -0.057(13) -0.015(9)
C175 0.061(10) 0.086(10) 0.21(2) 0.016(12) 0.022(11) -0.008(7)
C176 0.069(9) 0.090(9) 0.086(8) 0.004(7) -0.002(6) -0.010(7)
C181 0.058(6) 0.045(5) 0.051(5) 0.006(4) -0.004(4) -0.003(4)
C182 0.084(8) 0.067(6) 0.052(5) 0.005(4) -0.017(5) 0.002(6)
C183 0.162(16) 0.078(8) 0.051(6) 0.015(6) -0.018(8) 0.008(9)
C184 0.145(15) 0.075(9) 0.082(9) 0.016(7) 0.023(9) 0.003(9)
C185 0.082(9) 0.070(7) 0.096(9) 0.001(7) 0.015(7) -0.002(6)
C186 0.064(7) 0.067(6) 0.067(6) 0.000(5) -0.005(5) -0.008(5)
C191 0.052(6) 0.047(5) 0.063(5) 0.002(4) -0.017(4) -0.002(4)
C192 0.067(7) 0.067(6) 0.057(5) -0.008(4) -0.023(5) -0.007(5)
C193 0.111(11) 0.081(8) 0.069(7) -0.006(6) -0.053(7) -0.012(7)
C194 0.067(8) 0.073(8) 0.108(10) 0.003(7) -0.035(7) -0.014(6)
C195 0.063(8) 0.087(8) 0.093(8) -0.012(7) -0.023(6) -0.011(6)
C196 0.060(7) 0.076(7) 0.067(6) -0.010(5) -0.013(5) -0.008(5)
C201 0.056(6) 0.054(5) 0.046(4) -0.002(4) -0.011(4) 0.003(4)
C202 0.078(8) 0.064(6) 0.084(8) 0.012(6) 0.019(6) 0.010(6)
C203 0.112(13) 0.097(10) 0.104(11) 0.023(9) 0.028(9) 0.015(9)
C204 0.083(10) 0.127(12) 0.067(7) 0.003(8) 0.013(6) 0.022(9)
C205 0.078(8) 0.091(8) 0.061(6) -0.022(6) -0.018(5) 0.026(7)
C206 0.073(7) 0.055(5) 0.062(6) -0.013(4) -0.018(5) 0.009(5)

loop_
_atom_site_label
_atom_site_type_symbol
_atom_site_thermal_displace_type
_atom_site_fract_x
_atom_site_fract_y
_atom_site_fract_z
_atom_site_occupancy
_atom_site_U_iso_or_equiv
Pt1 Pt Uani 0.34652(3) 0.14387(2) 0.22437(1) 1.000 0.0417(1)
Ru1 Ru Uani 0.34244(6) 0.29538(5) 0.10169(3) 1.000 0.0502(3)
Ru2 Ru Uani 0.08240(6) 0.21669(5) 0.17775(3) 1.000 0.0503(3)
Ru3 Ru Uani 0.14867(7) 0.36375(5) 0.12835(3) 1.000 0.0520(3)
S1 S Uani 0.3384(2) 0.30002(17) 0.32090(10) 1.000 0.0611(9)
S2 S Uani 0.0912(4) 0.1111(4) -0.02951(18) 1.000 0.120(2)
P1 P Uani 0.43942(19) 0.08714(14) 0.28536(8) 1.000 0.0450(7)
P2 P Uani 0.36641(19) 0.01211(14) 0.18405(8) 1.000 0.0451(7)
O1 O Uani 0.5499(7) 0.3171(6) 0.1420(4) 1.000 0.089(4)
O2 O Uani 0.4694(10) 0.2783(8) -0.0110(4) 1.000 0.125(5)
O3 O Uani 0.0270(8) 0.1942(7) 0.2990(3) 1.000 0.096(4)
O4 O Uani -0.0838(8) 0.0863(6) 0.1622(5) 1.000 0.103(4)
O5 O Uani 0.3350(7) 0.4830(5) 0.0757(3) 1.000 0.081(3)
O6 O Uani -0.0916(7) 0.3474(5) 0.1796(4) 1.000 0.084(3)
O7 O Uani 0.1081(10) 0.5333(6) 0.1876(4) 1.000 0.118(5)
O8 O Uani 0.0329(8) 0.4345(7) 0.0422(4) 1.000 0.097(4)
C1 C Uani 0.2657(7) 0.2050(5) 0.1711(3) 1.000 0.041(3)
C2 C Uani 0.2367(7) 0.1751(6) 0.1220(3) 1.000 0.046(3)
C3 C Uani 0.2317(7) 0.2930(5) 0.1840(3) 1.000 0.045(3)
C4 C Uani 0.1826(7) 0.2362(6) 0.0929(3) 1.000 0.049(3)
C5 C Uani 0.4906(8) -0.0169(6) 0.2585(3) 1.000 0.051(3)
C6 C Uani 0.4062(8) -0.0612(6) 0.2335(3) 1.000 0.051(3)
C7 C Uani 0.4731(9) 0.3108(7) 0.1255(4) 1.000 0.061(3)
C8 C Uani 0.4204(10) 0.2854(8) 0.0315(4) 1.000 0.071(4)
C9 C Uani 0.0443(9) 0.1988(7) 0.2527(5) 1.000 0.070(4)
C10 C Uani -0.0201(11) 0.1349(7) 0.1672(5) 1.000 0.073(4)
C11 C Uani -0.0084(9) 0.3188(7) 0.1713(4) 1.000 0.064(4)
C12 C Uani 0.3015(9) 0.4175(7) 0.0906(4) 1.000 0.059(3)
C13 C Uani 0.1225(10) 0.4694(7) 0.1657(5) 1.000 0.071(4)
C14 C Uani 0.0779(9) 0.4076(7) 0.0737(4) 1.000 0.065(3)
C151 C Uani 0.2600(7) 0.3210(5) 0.2356(3) 1.000 0.045(3)
C152 C Uani 0.2362(8) 0.3962(6) 0.2664(4) 1.000 0.056(3)
C153 C Uani 0.2722(8) 0.3944(6) 0.3136(4) 1.000 0.055(3)
C154 C Uani 0.3165(8) 0.2612(6) 0.2600(3) 1.000 0.051(3)
C161 C Uani 0.1514(9) 0.2062(7) 0.0419(4) 1.000 0.057(3)
C162 C Uani 0.1698(10) 0.2541(9) -0.0068(4) 1.000 0.078(4)
C163 C Uani 0.1354(8) 0.2037(7) -0.0540(3) 1.000 0.057(3)
C164 C Uani 0.1130(11) 0.1249(8) 0.0337(5) 1.000 0.074(4)
C171 C Uani 0.5568(9) 0.1469(6) 0.2953(5) 1.000 0.060(3)
C172 C Uani 0.5740(12) 0.1741(8) 0.3464(5) 1.000 0.083(5)
C173 C Uani 0.6668(15) 0.2193(11) 0.3496(8) 1.000 0.110(8)
C174 C Uani 0.7385(15) 0.2375(11) 0.3077(10) 1.000 0.117(9)
C175 C Uani 0.7237(12) 0.2114(10) 0.2550(10) 1.000 0.125(8)
C176 C Uani 0.6300(10) 0.1676(9) 0.2497(6) 1.000 0.083(5)
C181 C Uani 0.3629(8) 0.0610(6) 0.3512(3) 1.000 0.052(3)
C182 C Uani 0.4105(10) 0.0205(7) 0.3901(4) 1.000 0.067(4)
C183 C Uani 0.3529(15) -0.0019(9) 0.4390(5) 1.000 0.097(6)
C184 C Uani 0.2405(16) 0.0147(9) 0.4482(6) 1.000 0.106(7)
C185 C Uani 0.1940(12) 0.0547(8) 0.4097(5) 1.000 0.087(5)
C186 C Uani 0.2556(9) 0.0767(7) 0.3619(4) 1.000 0.067(4)
C191 C Uani 0.2471(8) -0.0363(6) 0.1663(4) 1.000 0.053(3)
C192 C Uani 0.2425(9) -0.0663(7) 0.1142(4) 1.000 0.062(3)
C193 C Uani 0.1458(12) -0.0981(8) 0.1046(5) 1.000 0.082(5)
C194 C Uani 0.0596(11) -0.1035(8) 0.1438(6) 1.000 0.080(5)
C195 C Uani 0.0667(10) -0.0737(8) 0.1938(5) 1.000 0.080(5)
C196 C Uani 0.1586(9) -0.0377(8) 0.2057(4) 1.000 0.068(4)
C201 C Uani 0.4706(8) 0.0022(6) 0.1248(3) 1.000 0.052(3)
C202 C Uani 0.5133(10) 0.0735(8) 0.0979(5) 1.000 0.080(4)
C203 C Uani 0.5888(14) 0.0691(10) 0.0542(6) 1.000 0.110(7)
C204 C Uani 0.6291(12) -0.0082(11) 0.0353(5) 1.000 0.096(6)
C205 C Uani 0.5912(10) -0.0802(9) 0.0612(4) 1.000 0.076(4)
C206 C Uani 0.5102(9) -0.0771(7) 0.1059(4) 1.000 0.063(3)
H14 H Uiso 0.26263 0.43824 0.33880 1.000 0.0665
H16 H Uiso 0.13929 0.22248 -0.08916 1.000 0.0685
H18 H Uiso 0.48886 0.12689 0.11055 1.000 0.0956
H19 H Uiso 0.16006 -0.01522 0.23961 1.000 0.0809
H22 H Uiso 0.19957 0.44209 0.25538 1.000 0.0668
H23 H Uiso 0.30169 -0.06492 0.08707 1.000 0.0746
H24 H Uiso 0.12197 0.06651 0.41622 1.000 0.1035
H25 H Uiso 0.10087 0.08309 0.06018 1.000 0.0888
H26 H Uiso 0.38492 -0.02690 0.46531 1.000 0.1169
H27A H Uiso 0.43383 -0.11363 0.21611 1.000 0.0618
H27B H Uiso 0.34582 -0.07510 0.26105 1.000 0.0618
H28 H Uiso 0.48301 -0.12708 0.12289 1.000 0.0748
H29 H Uiso -0.00309 -0.12680 0.13683 1.000 0.0964
H30 H Uiso 0.19867 0.30863 -0.01003 1.000 0.0932
H32 H Uiso 0.00774 -0.07759 0.22101 1.000 0.0957
H35 H Uiso 0.61419 0.11892 0.03640 1.000 0.1321
H36 H Uiso 0.19895 -0.00187 0.48057 1.000 0.1270
H37 H Uiso 0.48250 0.00870 0.38263 1.000 0.0807
H38 H Uiso 0.61961 -0.13272 0.04892 1.000 0.0909
H39 H Uiso 0.68194 -0.01111 0.00502 1.000 0.1146
H41 H Uiso 0.67766 0.23731 0.38317 1.000 0.1314
H42 H Uiso 0.61739 0.15260 0.21586 1.000 0.0997
H43 H Uiso 0.14091 -0.11625 0.07012 1.000 0.0991
H45 H Uiso 0.77488 0.22311 0.22498 1.000 0.1475
H47 H Uiso 0.79897 0.26726 0.31195 1.000 0.1400
H48 H Uiso 0.22433 0.10307 0.33569 1.000 0.0802
H50 H Uiso 0.52486 0.16218 0.37719 1.000 0.0990
H51A H Uiso 0.50882 -0.05168 0.28720 1.000 0.0610
H51B H Uiso 0.55372 -0.00866 0.23162 1.000 0.0610
H53 H Uiso 0.25162 0.11989 0.10947 1.000 0.0556

loop_
_atom_type_symbol
_atom_type_description
_atom_type_scat_dispersion_real
_atom_type_scat_dispersion_imag
_atom_type_scat_source
S S 0.1246 0.1234 'International Tables Vol C Tables 4.2.6.8 and 6.1.1.4'
Ru Ru -1.2594 0.8363 'International Tables Vol C Tables 4.2.6.8 and 6.1.1.4'
Pt Pt -1.7033 8.3905 'International Tables Vol C Tables 4.2.6.8 and 6.1.1.4'
P P 0.1023 0.0942 'International Tables Vol C Tables 4.2.6.8 and 6.1.1.4'
O O 0.0106 0.0060 'International Tables Vol C Tables 4.2.6.8 and 6.1.1.4'
H H 0.0000 0.0000 'International Tables Vol C Tables 4.2.6.8 and 6.1.1.4'
C C 0.0033 0.0016 'International Tables Vol C Tables 4.2.6.8 and 6.1.1.4'

loop_
_geom_angle_atom_site_label_1
_geom_angle_atom_site_label_2
_geom_angle_atom_site_label_3
_geom_angle
_geom_angle_publ_flag
P1 Pt1 P2 85.41(8) yes
P1 Pt1 C1 175.4(2) yes
P1 Pt1 C154 97.6(3) yes
P2 Pt1 C1 99.0(2) yes
P2 Pt1 C154 175.5(3) yes
C1 Pt1 C154 78.2(3) yes
Ru3 Ru1 C1 78.7(2) yes
Ru3 Ru1 C2 77.8(2) yes
Ru3 Ru1 C3 51.9(2) yes
Ru3 Ru1 C4 51.7(2) yes
Ru3 Ru1 C7 134.7(3) yes
Ru3 Ru1 C8 125.7(4) yes
Ru3 Ru1 C12 53.3(3) yes
C1 Ru1 C2 35.9(3) yes
C1 Ru1 C3 36.9(3) yes
C1 Ru1 C4 64.1(3) yes
C1 Ru1 C7 96.8(4) yes
C1 Ru1 C8 137.9(4) yes
C1 Ru1 C12 126.5(4) yes
C2 Ru1 C3 62.9(3) yes
C2 Ru1 C4 36.7(3) yes
C2 Ru1 C7 123.3(4) yes
C2 Ru1 C8 109.4(4) yes
C2 Ru1 C12 129.9(4) yes
C3 Ru1 C4 70.3(3) yes
C3 Ru1 C7 98.9(4) yes
C3 Ru1 C8 171.9(4) yes
C3 Ru1 C12 90.4(4) yes
C4 Ru1 C7 159.7(4) yes
C4 Ru1 C8 102.1(4) yes
C4 Ru1 C12 96.2(4) yes
C7 Ru1 C8 87.5(5) yes
C7 Ru1 C12 101.0(5) yes
C8 Ru1 C12 93.2(5) yes
Ru3 Ru2 C1 78.58(19) yes
Ru3 Ru2 C2 78.0(2) yes
Ru3 Ru2 C3 52.0(2) yes
Ru3 Ru2 C4 51.6(2) yes
Ru3 Ru2 C9 126.6(3) yes
Ru3 Ru2 C10 133.4(4) yes
Ru3 Ru2 C11 54.5(3) yes
C1 Ru2 C2 36.0(3) yes
C1 Ru2 C3 36.9(3) yes
C1 Ru2 C4 63.8(3) yes
C1 Ru2 C9 97.9(4) yes
C1 Ru2 C10 131.0(4) yes
C1 Ru2 C11 130.6(4) yes
C2 Ru2 C3 63.3(3) yes
C2 Ru2 C4 36.7(3) yes
C2 Ru2 C9 127.5(4) yes
C2 Ru2 C10 105.5(5) yes
C2 Ru2 C11 128.6(4) yes
C3 Ru2 C4 70.2(3) yes
C3 Ru2 C9 94.5(4) yes
C3 Ru2 C10 167.7(4) yes
C3 Ru2 C11 95.6(4) yes
C4 Ru2 C9 161.6(4) yes
C4 Ru2 C10 104.2(4) yes
C4 Ru2 C11 93.2(4) yes
C9 Ru2 C10 88.8(5) yes
C9 Ru2 C11 98.6(4) yes
C10 Ru2 C11 95.6(5) yes
Ru1 Ru3 Ru2 88.71(3) yes
Ru1 Ru3 C3 55.1(2) yes
Ru1 Ru3 C4 55.1(2) yes
Ru1 Ru3 C11 135.7(3) yes
Ru1 Ru3 C12 47.5(3) yes
Ru1 Ru3 C13 123.0(4) yes
Ru1 Ru3 C14 120.2(3) yes
Ru2 Ru3 C3 54.8(2) yes
Ru2 Ru3 C4 55.5(2) yes
Ru2 Ru3 C11 47.0(3) yes
Ru2 Ru3 C12 135.8(3) yes
Ru2 Ru3 C13 120.1(4) yes
Ru2 Ru3 C14 119.4(3) yes
C3 Ru3 C4 73.8(3) yes
C3 Ru3 C11 91.8(4) yes
C3 Ru3 C12 88.4(4) yes
C3 Ru3 C13 100.5(4) yes
C3 Ru3 C14 170.5(4) yes
C4 Ru3 C11 90.5(4) yes
C4 Ru3 C12 94.3(4) yes
C4 Ru3 C13 174.1(4) yes
C4 Ru3 C14 96.7(4) yes
C11 Ru3 C12 175.1(4) yes
C11 Ru3 C13 88.2(5) yes
C11 Ru3 C14 87.6(4) yes
C12 Ru3 C13 87.0(5) yes
C12 Ru3 C14 93.1(4) yes
C13 Ru3 C14 88.9(5) yes
C153 S1 C154 92.5(5) yes
C163 S2 C164 98.0(6) yes
Pt1 P1 C5 106.9(3) yes
Pt1 P1 C171 115.9(4) yes
Pt1 P1 C181 116.1(3) yes
C5 P1 C171 104.7(5) yes
C5 P1 C181 103.7(4) yes
C171 P1 C181 108.3(5) yes
Pt1 P2 C6 106.4(3) yes
Pt1 P2 C191 116.6(3) yes
Pt1 P2 C201 116.6(3) yes
C6 P2 C191 104.8(4) yes
C6 P2 C201 104.6(4) yes
C191 P2 C201 106.6(4) yes
Pt1 C1 Ru1 125.1(4) yes
Pt1 C1 Ru2 127.2(4) yes
Pt1 C1 C2 130.3(6) yes
Pt1 C1 C3 117.0(5) yes
Ru1 C1 Ru2 107.0(3) yes
Ru1 C1 C2 71.8(5) yes
Ru1 C1 C3 70.5(4) yes
Ru2 C1 C2 70.9(5) yes
Ru2 C1 C3 69.7(5) yes
C2 C1 C3 112.7(7) no
Ru1 C2 Ru2 108.1(4) yes
Ru1 C2 C1 72.2(5) yes
Ru1 C2 C4 70.7(5) yes
Ru2 C2 C1 73.1(5) yes
Ru2 C2 C4 71.8(5) yes
C1 C2 C4 116.3(8) no
Ru1 C3 Ru2 109.7(3) yes
Ru1 C3 Ru3 73.0(2) yes
Ru1 C3 C1 72.7(4) yes
Ru1 C3 C151 125.5(6) yes
Ru2 C3 Ru3 73.2(3) yes
Ru2 C3 C1 73.4(5) yes
Ru2 C3 C151 123.8(6) yes
Ru3 C3 C1 119.3(5) yes
Ru3 C3 C151 129.4(6) yes
C1 C3 C151 111.3(7) no
Ru1 C4 Ru2 108.8(3) yes
Ru1 C4 Ru3 73.2(3) yes
Ru1 C4 C2 72.6(5) yes
Ru1 C4 C161 126.4(6) yes
Ru2 C4 Ru3 72.9(2) yes
Ru2 C4 C2 71.5(4) yes
Ru2 C4 C161 124.6(7) yes
Ru3 C4 C2 117.9(6) yes
Ru3 C4 C161 125.0(7) yes
C2 C4 C161 117.1(8) no
P1 C5 C6 108.9(7) yes
P2 C6 C5 107.7(6) yes
Ru1 C7 O1 176.4(10) yes
Ru1 C8 O2 178.7(11) yes
Ru2 C9 O3 173.7(10) yes
Ru2 C10 O4 178.0(11) yes
Ru2 C11 Ru3 78.5(4) yes
Ru2 C11 O6 146.8(9) yes
Ru3 C11 O6 134.6(9) yes
Ru1 C12 Ru3 79.1(4) yes
Ru1 C12 O5 143.1(10) yes
Ru3 C12 O5 137.7(9) yes
Ru3 C13 O7 179.0(10) yes
Ru3 C14 O8 177.9(10) yes
Ru1 C2 H53 127.00 no
Ru2 C2 H53 125.00 no
C1 C2 H53 122.00 no
C4 C2 H53 122.00 no
P1 C5 H51A 110.00 no
P1 C5 H51B 110.00 no
C6 C5 H51A 110.00 no
C6 C5 H51B 110.00 no
H51A C5 H51B 108.00 no
P2 C6 H27A 110.00 no
P2 C6 H27B 110.00 no
C5 C6 H27A 110.00 no
C5 C6 H27B 110.00 no
H27A C6 H27B 108.00 no
C152 C151 C154 113.2(8) no
C3 C151 C152 131.9(8) no
C3 C151 C154 114.8(7) no
C151 C152 C153 113.1(9) no
S1 C153 C152 111.3(7) yes
Pt1 C154 C151 118.6(6) yes
Pt1 C154 S1 131.3(5) yes
S1 C154 C151 109.8(6) yes
C4 C161 C164 125.0(10) no
C4 C161 C162 123.5(10) no
C162 C161 C164 111.2(10) no
C161 C162 C163 111.6(11) no
S2 C163 C162 106.6(7) yes
S2 C164 C161 112.4(9) yes
P1 C171 C172 123.2(10) yes
C172 C171 C176 119.6(11) no
P1 C171 C176 117.3(9) yes
C171 C172 C173 118.6(13) no
C172 C173 C174 123.3(18) no
C173 C174 C175 119.9(18) no
C174 C175 C176 118.8(18) no
C171 C176 C175 119.8(15) no
P1 C181 C186 119.8(7) yes
C182 C181 C186 119.4(9) no
P1 C181 C182 120.7(8) yes
C181 C182 C183 121.1(13) no
C182 C183 C184 117.6(13) no
C183 C184 C185 121.0(14) no
C184 C185 C186 118.9(14) no
C181 C186 C185 122.0(11) no
P2 C191 C192 122.8(8) yes
P2 C191 C196 116.7(8) yes
C192 C191 C196 120.3(10) no
C191 C192 C193 117.9(10) no
C192 C193 C194 122.2(12) no
C193 C194 C195 118.4(13) no
C194 C195 C196 122.6(12) no
C191 C196 C195 118.5(10) no
C202 C201 C206 117.8(9) no
P2 C201 C202 120.5(8) yes
P2 C201 C206 121.7(7) yes
C201 C202 C203 122.4(12) no
C202 C203 C204 120.5(14) no
C203 C204 C205 119.2(13) no
C204 C205 C206 121.1(13) no
C201 C206 C205 118.9(10) no
C151 C152 H22 123.00 no
C153 C152 H22 123.00 no
S1 C153 H14 124.00 no
C152 C153 H14 124.00 no
C161 C162 H30 124.00 no
C163 C162 H30 124.00 no
S2 C163 H16 127.00 no
C162 C163 H16 127.00 no
S2 C164 H25 124.00 no
C161 C164 H25 124.00 no
C171 C172 H50 121.00 no
C173 C172 H50 121.00 no
C172 C173 H41 118.00 no
C174 C173 H41 118.00 no
C173 C174 H47 120.00 no
C175 C174 H47 120.00 no
C174 C175 H45 121.00 no
C176 C175 H45 121.00 no
C171 C176 H42 120.00 no
C175 C176 H42 120.00 no
C181 C182 H37 119.00 no
C183 C182 H37 119.00 no
C182 C183 H26 121.00 no
C184 C183 H26 121.00 no
C183 C184 H36 119.00 no
C185 C184 H36 120.00 no
C184 C185 H24 121.00 no
C186 C185 H24 121.00 no
C181 C186 H48 119.00 no
C185 C186 H48 119.00 no
C191 C192 H23 121.00 no
C193 C192 H23 121.00 no
C192 C193 H43 119.00 no
C194 C193 H43 119.00 no
C193 C194 H29 121.00 no
C195 C194 H29 121.00 no
C194 C195 H32 119.00 no
C196 C195 H32 119.00 no
C191 C196 H19 121.00 no
C195 C196 H19 121.00 no
C201 C202 H18 119.00 no
C203 C202 H18 119.00 no
C202 C203 H35 120.00 no
C204 C203 H35 120.00 no
C203 C204 H39 120.00 no
C205 C204 H39 120.00 no
C204 C205 H38 119.00 no
C206 C205 H38 120.00 no
C201 C206 H28 120.00 no
C205 C206 H28 121.00 no

loop_
_geom_bond_atom_site_label_1
_geom_bond_atom_site_label_2
_geom_bond_distance
_geom_bond_publ_flag
Pt1 P1 2.293(2) yes
Pt1 P2 2.297(2) yes
Pt1 C1 2.078(8) yes
Pt1 C154 2.054(9) yes
Ru1 Ru3 2.6865(12) yes
Ru1 C1 2.333(8) yes
Ru1 C2 2.328(9) yes
Ru1 C3 2.303(8) yes
Ru1 C4 2.303(9) yes
Ru1 C7 1.900(12) yes
Ru1 C8 1.883(10) yes
Ru1 C12 2.018(11) yes
Ru2 Ru3 2.6866(11) yes
Ru2 C1 2.342(9) yes
Ru2 C2 2.313(9) yes
Ru2 C3 2.292(9) yes
Ru2 C4 2.317(8) yes
Ru2 C9 1.892(12) yes
Ru2 C10 1.892(13) yes
Ru2 C11 2.005(11) yes
Ru3 C3 2.212(8) yes
Ru3 C4 2.202(9) yes
Ru3 C11 2.230(11) yes
Ru3 C12 2.195(11) yes
Ru3 C13 1.906(11) yes
Ru3 C14 1.914(11) yes
S1 C153 1.733(10) yes
S1 C154 1.726(8) yes
S2 C163 1.639(12) yes
S2 C164 1.686(14) yes
P1 C5 1.842(10) yes
P1 C171 1.833(12) yes
P1 C181 1.823(8) yes
P2 C6 1.837(9) yes
P2 C191 1.839(11) yes
P2 C201 1.830(9) yes
O1 C7 1.144(15) yes
O2 C8 1.150(15) yes
O3 C9 1.154(15) yes
O4 C10 1.142(16) yes
O5 C12 1.150(14) yes
O6 C11 1.145(15) yes
O7 C13 1.143(15) yes
O8 C14 1.146(15) yes
C1 C2 1.438(11) no
C1 C3 1.466(11) no
C2 C4 1.458(13) no
C3 C151 1.483(11) no
C4 C161 1.494(13) no
C5 C6 1.519(14) no
C2 H53 0.9300 no
C5 H51B 0.9700 no
C5 H51A 0.9700 no
C6 H27B 0.9700 no
C6 H27A 0.9700 no
C151 C154 1.396(13) no
C151 C152 1.416(12) no
C152 C153 1.356(14) no
C161 C162 1.426(15) no
C161 C164 1.396(17) no
C162 C163 1.560(15) no
C171 C176 1.390(19) no
C171 C172 1.415(18) no
C172 C173 1.40(2) no
C173 C174 1.31(3) no
C174 C175 1.44(3) no
C175 C176 1.42(2) no
C181 C186 1.381(16) no
C181 C182 1.401(14) no
C182 C183 1.369(17) no
C183 C184 1.45(3) no
C184 C185 1.38(2) no
C185 C186 1.366(17) no
C191 C196 1.373(15) no
C191 C192 1.410(14) no
C192 C193 1.401(19) no
C193 C194 1.35(2) no
C194 C195 1.366(19) no
C195 C196 1.391(18) no
C201 C202 1.371(16) no
C201 C206 1.395(14) no
C202 C203 1.34(2) no
C203 C204 1.37(2) no
C204 C205 1.35(2) no
C205 C206 1.395(15) no
C152 H22 0.9300 no
C153 H14 0.9300 no
C162 H30 0.9300 no
C163 H16 0.9300 no
C164 H25 0.9300 no
C172 H50 0.9300 no
C173 H41 0.9300 no
C174 H47 0.9300 no
C175 H45 0.9300 no
C176 H42 0.9300 no
C182 H37 0.9300 no
C183 H26 0.9300 no
C184 H36 0.9300 no
C185 H24 0.9300 no
C186 H48 0.9300 no
C192 H23 0.9300 no
C193 H43 0.9300 no
C194 H29 0.9300 no
C195 H32 0.9300 no
C196 H19 0.9300 no
C202 H18 0.9300 no
C203 H35 0.9300 no
C204 H39 0.9300 no
C205 H38 0.9300 no
C206 H28 0.9300 no

loop_
_geom_contact_atom_site_label_1
_geom_contact_atom_site_label_2
_geom_contact_distance
_geom_contact_site_symmetry_2
_geom_contact_publ_flag
Pt1 H18 3.1300 . no
Pt1 H19 3.4300 . no
Pt1 H42 3.4600 . no
Pt1 H48 3.0400 . no
Ru1 Ru2 3.7565(11) . no
Ru1 O5 3.018(8) . no
Ru1 C13 4.053(12) . no
Ru1 C14 4.006(12) . no
Ru1 C151 3.387(8) . no
Ru1 C161 3.408(11) . no
Ru1 C202 4.106(13) . no
Ru2 C161 3.395(10) . no
Ru2 C196 4.196(12) . no
Ru2 Ru1 3.7565(11) . no
Ru2 O6 3.029(9) . no
Ru2 C13 3.999(11) . no
Ru2 C14 3.992(11) . no
Ru2 C151 3.352(9) . no
Ru3 C9 4.107(12) . no
Ru3 C151 3.354(8) . no
Ru3 C1 3.195(8) . no
Ru3 O5 3.142(8) . no
Ru3 O6 3.141(9) . no
Ru3 C2 3.160(9) . no
Ru3 C8 4.082(12) . no
Ru3 C161 3.294(11) . no
Ru1 H30 3.6500 . no
Ru1 H18 3.2700 . no
Ru2 H25 3.6100 . no
Ru3 H22 3.6100 . no
Ru3 H30 3.5500 . no
S1 C171 3.664(11) . no
S1 C206 3.496(11) 2_655 no
S1 H28 3.1300 2_655 no
S1 H16 3.1300 4_555 no
S2 H29 3.1300 3_555 no
P1 S1 3.635(3) . no
P1 P2 3.113(3) . no
P1 C6 2.740(9) . no
P1 C154 3.274(10) . no
P2 P1 3.113(3) . no
P2 C1 3.328(8) . no
P2 C2 3.565(9) . no
P2 C5 2.717(9) . no
P2 H53 3.1000 . no
O1 C182 3.306(14) 2_655 no
O3 O7 3.047(15) 2_545 no
O4 C195 3.351(16) . no
O6 C196 3.392(14) 2_555 no
O7 O3 3.047(15) 2_555 no
O8 C184 3.34(2) 4_554 no
O8 O8 3.184(15) 3_565 no
O1 H51A 2.7400 2_655 no
O2 H38 2.8000 3_655 no
O5 H26 2.8400 4_554 no
O5 H37 2.7700 2_655 no
O6 H45 2.7100 1_455 no
O7 H22 2.6600 . no
O8 H36 2.6300 4_554 no
C1 Ru3 3.195(8) . no
C1 P2 3.328(8) . no
C1 C4 2.460(11) . no
C1 C7 3.178(14) . no
C1 C9 3.206(15) . no
C1 C151 2.435(11) . no
C1 C154 2.605(11) . no
C2 C191 3.508(13) . no
C2 Pt1 3.202(8) . no
C2 Ru3 3.160(9) . no
C2 C3 2.417(12) . no
C2 C8 3.446(14) . no
C2 C10 3.357(17) . no
C2 C161 2.519(13) . no
C3 C12 3.071(13) . no
C3 C4 2.650(11) . no
C3 Pt1 3.038(8) . no
C3 C2 2.417(12) . no
C3 C11 3.189(15) . no
C3 C7 3.205(14) . no
C3 C9 3.084(14) . no
C3 C13 3.173(14) . no
C4 C14 3.082(14) . no
C4 C12 3.223(15) . no
C4 C1 2.460(11) . no
C4 C3 2.650(11) . no
C4 C8 3.266(15) . no
C4 C10 3.331(16) . no
C4 C11 3.147(14) . no
C5 C153 3.547(14) 2_645 no
C7 C8 2.617(15) . no
C7 Pt1 3.780(11) . no
C7 C12 3.025(16) . no
C7 C3 3.205(14) . no
C7 C1 3.178(14) . no
C7 C151 3.544(13) . no
C8 C7 2.617(15) . no
C8 C12 2.836(16) . no
C8 Ru3 4.082(12) . no
C8 C162 3.563(18) . no
C8 C2 3.446(14) . no
C8 C4 3.266(15) . no
C8 O5 3.407(15) . no
C9 Pt1 3.922(12) . no
C9 C11 2.956(16) . no
C9 C10 2.647(18) . no
C9 Ru3 4.107(12) . no
C9 C151 3.336(14) . no
C9 C3 3.084(14) . no
C9 C1 3.206(15) . no
C10 C195 3.558(17) . no
C10 C2 3.357(17) . no
C10 C164 3.505(18) . no
C10 C4 3.331(16) . no
C10 C9 2.647(18) . no
C10 C11 2.889(16) . no
C11 C14 2.878(15) . no
C11 C9 2.956(16) . no
C11 C3 3.189(15) . no
C11 C4 3.147(14) . no
C11 C10 2.889(16) . no
C11 C13 2.888(16) . no
C12 C8 2.836(16) . no
C12 C3 3.071(13) . no
C12 C14 2.988(17) . no
C12 C4 3.223(15) . no
C12 C7 3.025(16) . no
C12 C13 2.830(17) . no
C13 C11 2.888(16) . no
C13 O5 3.236(15) . no
C13 C3 3.173(14) . no
C13 Ru1 4.053(12) . no
C13 O6 3.320(15) . no
C13 C152 3.358(16) . no
C13 C12 2.830(17) . no
C13 Ru2 3.999(11) . no
C13 C151 3.576(15) . no
C13 C14 2.676(16) . no
C14 Ru2 3.992(11) . no
C14 Ru1 4.006(12) . no
C14 C162 3.235(16) . no
C14 C13 2.676(16) . no
C14 C4 3.082(14) . no
C14 C161 3.351(16) . no
C14 O6 3.275(14) . no
C14 C11 2.878(15) . no
C14 C12 2.988(17) . no
C1 H53 2.0800 . no
C2 H25 2.9300 . no
C4 H53 2.1000 . no
C6 H28 2.9800 . no
C7 H18 2.9100 . no
C10 H25 2.9800 . no
C13 H22 2.6700 . no
C14 H30 2.8500 . no
C14 H36 2.9700 4_554 no
C152 C13 3.358(16) . no
C153 C5 3.547(14) 2_655 no
C154 C3 2.426(12) . no
C154 P1 3.274(10) . no
C154 Ru1 3.994(8) . no
C154 Ru2 4.017(10) . no
C154 C1 2.605(11) . no
C162 C14 3.235(16) . no
C162 C8 3.563(18) . no
C164 C10 3.505(18) . no
C171 S1 3.664(11) . no
C172 C182 3.257(18) . no
C182 C172 3.257(18) . no
C182 O1 3.306(14) 2_645 no
C184 O8 3.34(2) 4_555 no
C191 C2 3.508(13) . no
C192 C206 3.418(17) . no
C195 O4 3.351(16) . no
C195 C10 3.558(17) . no
C196 Ru2 4.196(12) . no
C196 O6 3.392(14) 2_545 no
C202 Ru1 4.106(13) . no
C206 C192 3.418(17) . no
C206 S1 3.496(11) 2_645 no
C152 H51B 3.1000 2_655 no
C153 H51B 2.7800 2_655 no
C164 H53 2.8400 . no
C172 H37 2.9300 . no
C173 H28 3.0800 2_655 no
C176 H51B 2.9900 . no
C181 H50 2.7900 . no
C182 H50 2.6500 . no
C182 H51A 2.9100 . no
C184 H30 2.9800 4_555 no
C185 H30 2.9600 4_555 no
C191 H53 2.8300 . no
C192 H53 2.9200 . no
C194 H47 3.0700 2_645 no
C195 H47 3.0200 2_645 no
C196 H27B 3.0500 . no
C201 H51B 3.0800 . no
C201 H23 2.7400 . no
C206 H23 2.8100 . no
C206 H27A 2.8400 . no
H16 S1 3.1300 4_554 no
H18 Pt1 3.1300 . no
H18 Ru1 3.2700 . no
H18 C7 2.9100 . no
H19 Pt1 3.4300 . no
H22 Ru3 3.6100 . no
H22 O7 2.6600 . no
H22 C13 2.6700 . no
H23 C201 2.7400 . no
H23 C206 2.8100 . no
H23 H39 2.5900 3_655 no
H25 Ru2 3.6100 . no
H25 C2 2.9300 . no
H25 C10 2.9800 . no
H25 H53 2.5500 . no
H26 O5 2.8400 4_555 no
H27A C206 2.8400 . no
H27A H28 2.3400 . no
H27B C196 3.0500 . no
H28 C6 2.9800 . no
H28 H27A 2.3400 . no
H28 S1 3.1300 2_645 no
H28 C173 3.0800 2_645 no
H29 S2 3.1300 3_555 no
H30 Ru1 3.6500 . no
H30 Ru3 3.5500 . no
H30 C14 2.8500 . no
H30 C184 2.9800 4_554 no
H30 C185 2.9600 4_554 no
H36 O8 2.6300 4_555 no
H36 C14 2.9700 4_555 no
H37 C172 2.9300 . no
H37 H50 2.4600 . no
H37 H51A 2.5600 . no
H37 O5 2.7700 2_645 no
H38 O2 2.8000 3_655 no
H39 H23 2.5900 3_655 no
H42 Pt1 3.4600 . no
H45 O6 2.7100 1_655 no
H47 C194 3.0700 2_655 no
H47 C195 3.0200 2_655 no
H48 Pt1 3.0400 . no
H50 C181 2.7900 . no
H50 C182 2.6500 . no
H50 H37 2.4600 . no
H51A C182 2.9100 . no
H51A H37 2.5600 . no
H51A O1 2.7400 2_645 no
H51B C176 2.9900 . no
H51B C201 3.0800 . no
H51B C152 3.1000 2_645 no
H51B C153 2.7800 2_645 no
H53 P2 3.1000 . no
H53 C164 2.8400 . no
H53 C191 2.8300 . no
H53 C192 2.9200 . no
H53 H25 2.5500 . no

loop_
_geom_torsion_atom_site_label_1
_geom_torsion_atom_site_label_2
_geom_torsion_atom_site_label_3
_geom_torsion_atom_site_label_4
_geom_torsion
_geom_torsion_publ_flag
P2 Pt1 P1 C5 9.7(3) no
P2 Pt1 P1 C171 125.9(4) no
P2 Pt1 P1 C181 -105.4(3) no
C154 Pt1 P1 C5 -173.6(4) no
C154 Pt1 P1 C171 -57.4(5) no
C154 Pt1 P1 C181 71.3(4) no
P1 Pt1 P2 C6 15.8(3) no
P1 Pt1 P2 C191 132.2(4) no
P1 Pt1 P2 C201 -100.3(4) no
C1 Pt1 P2 C6 -165.8(4) no
C1 Pt1 P2 C191 -49.4(4) no
C1 Pt1 P2 C201 78.1(4) no
P2 Pt1 C1 Ru1 -98.8(4) no
P2 Pt1 C1 Ru2 92.8(4) no
P2 Pt1 C1 C2 -3.3(8) no
P2 Pt1 C1 C3 177.0(6) no
C154 Pt1 C1 Ru1 84.7(5) no
C154 Pt1 C1 Ru2 -83.7(5) no
C154 Pt1 C1 C2 -179.8(9) no
C154 Pt1 C1 C3 0.5(6) no
P1 Pt1 C154 S1 -7.6(7) no
P1 Pt1 C154 C151 179.3(7) no
C1 Pt1 C154 S1 174.3(8) no
C1 Pt1 C154 C151 1.2(7) no
C1 Ru1 Ru3 Ru2 -18.2(2) no
C1 Ru1 Ru3 C3 28.3(3) no
C1 Ru1 Ru3 C4 -65.8(3) no
C1 Ru1 Ru3 C11 -20.2(4) no
C1 Ru1 Ru3 C12 154.7(4) no
C1 Ru1 Ru3 C13 107.5(5) no
C1 Ru1 Ru3 C14 -141.9(4) no
C2 Ru1 Ru3 Ru2 18.53(19) no
C2 Ru1 Ru3 C3 65.1(3) no
C2 Ru1 Ru3 C4 -29.1(3) no
C2 Ru1 Ru3 C11 16.5(4) no
C2 Ru1 Ru3 C12 -168.6(4) no
C2 Ru1 Ru3 C13 144.2(5) no
C2 Ru1 Ru3 C14 -105.2(4) no
C3 Ru1 Ru3 Ru2 -46.5(3) no
C3 Ru1 Ru3 C4 -94.1(4) no
C3 Ru1 Ru3 C11 -48.5(5) no
C3 Ru1 Ru3 C12 126.4(4) no
C3 Ru1 Ru3 C13 79.2(5) no
C3 Ru1 Ru3 C14 -170.3(5) no
C4 Ru1 Ru3 Ru2 47.6(2) no
C4 Ru1 Ru3 C3 94.1(4) no
C4 Ru1 Ru3 C11 45.6(5) no
C4 Ru1 Ru3 C12 -139.5(4) no
C4 Ru1 Ru3 C13 173.3(5) no
C4 Ru1 Ru3 C14 -76.2(5) no
C7 Ru1 Ru3 Ru2 -106.6(4) no
C7 Ru1 Ru3 C3 -60.1(5) no
C7 Ru1 Ru3 C4 -154.2(5) no
C7 Ru1 Ru3 C11 -108.6(6) no
C7 Ru1 Ru3 C12 66.3(6) no
C7 Ru1 Ru3 C13 19.1(6) no
C7 Ru1 Ru3 C14 129.7(6) no
C8 Ru1 Ru3 Ru2 123.8(5) no
C8 Ru1 Ru3 C3 170.3(5) no
C8 Ru1 Ru3 C4 76.2(5) no
C8 Ru1 Ru3 C11 121.8(6) no
C8 Ru1 Ru3 C12 -63.3(6) no
C8 Ru1 Ru3 C13 -110.5(6) no
C8 Ru1 Ru3 C14 0.1(6) no
C12 Ru1 Ru3 Ru2 -172.9(4) no
C12 Ru1 Ru3 C3 -126.4(4) no
C12 Ru1 Ru3 C4 139.5(4) no
C12 Ru1 Ru3 C11 -174.9(5) no
C12 Ru1 Ru3 C13 -47.2(6) no
C12 Ru1 Ru3 C14 63.4(5) no
Ru3 Ru1 C1 Pt1 -148.3(4) no
Ru3 Ru1 C1 Ru2 22.0(2) no
Ru3 Ru1 C1 C2 84.6(5) no
Ru3 Ru1 C1 C3 -38.5(4) no
C2 Ru1 C1 Pt1 127.0(7) no
C2 Ru1 C1 Ru2 -62.7(5) no
C2 Ru1 C1 C3 -123.2(7) no
C3 Ru1 C1 Pt1 -109.8(7) no
C3 Ru1 C1 Ru2 60.5(5) no
C3 Ru1 C1 C2 123.2(7) no
C4 Ru1 C1 Pt1 159.0(5) no
C4 Ru1 C1 Ru2 -30.7(3) no
C4 Ru1 C1 C2 31.9(5) no
C4 Ru1 C1 C3 -91.2(5) no
C7 Ru1 C1 Pt1 -14.0(5) no
C7 Ru1 C1 Ru2 156.3(4) no
C7 Ru1 C1 C2 -141.0(6) no
C7 Ru1 C1 C3 95.8(6) no
C8 Ru1 C1 Pt1 79.9(8) no
C8 Ru1 C1 Ru2 -109.8(6) no
C8 Ru1 C1 C2 -47.2(9) no
C8 Ru1 C1 C3 -170.3(7) no
C12 Ru1 C1 Pt1 -123.1(5) no
C12 Ru1 C1 Ru2 47.2(5) no
C12 Ru1 C1 C2 109.9(6) no
C12 Ru1 C1 C3 -13.3(7) no
Ru3 Ru1 C2 Ru2 -22.8(2) no
Ru3 Ru1 C2 C1 -87.6(5) no
Ru3 Ru1 C2 C4 39.6(4) no
C1 Ru1 C2 Ru2 64.8(5) no
C1 Ru1 C2 C4 127.2(7) no
C3 Ru1 C2 Ru2 30.5(3) no
C3 Ru1 C2 C1 -34.3(5) no
C3 Ru1 C2 C4 92.9(5) no
C4 Ru1 C2 Ru2 -62.5(5) no
C4 Ru1 C2 C1 -127.2(7) no
C7 Ru1 C2 Ru2 113.1(5) no
C7 Ru1 C2 C1 48.4(7) no
C7 Ru1 C2 C4 175.6(5) no
C8 Ru1 C2 Ru2 -146.7(5) no
C8 Ru1 C2 C1 148.6(6) no
C8 Ru1 C2 C4 -84.2(6) no
C12 Ru1 C2 Ru2 -34.8(6) no
C12 Ru1 C2 C1 -99.6(6) no
C12 Ru1 C2 C4 27.7(6) no
Ru3 Ru1 C3 Ru2 64.5(3) no
Ru3 Ru1 C3 C1 129.1(5) no
Ru3 Ru1 C3 C151 -126.7(7) no
C1 Ru1 C3 Ru2 -64.6(5) no
C1 Ru1 C3 Ru3 -129.1(5) no
C1 Ru1 C3 C151 104.2(9) no
C2 Ru1 C3 Ru2 -31.1(3) no
C2 Ru1 C3 Ru3 -95.6(3) no
C2 Ru1 C3 C1 33.5(5) no
C2 Ru1 C3 C151 137.7(8) no
C4 Ru1 C3 Ru2 8.3(3) no
C4 Ru1 C3 Ru3 -56.3(3) no
C4 Ru1 C3 C1 72.9(5) no
C4 Ru1 C3 C151 177.1(7) no
C7 Ru1 C3 Ru2 -154.0(4) no
C7 Ru1 C3 Ru3 141.5(4) no
C7 Ru1 C3 C1 -89.4(6) no
C7 Ru1 C3 C151 14.8(7) no
C12 Ru1 C3 Ru2 104.8(4) no
C12 Ru1 C3 Ru3 40.2(4) no
C12 Ru1 C3 C1 169.4(6) no
C12 Ru1 C3 C151 -86.4(7) no
Ru3 Ru1 C4 Ru2 -64.7(3) no
Ru3 Ru1 C4 C2 -127.4(5) no
Ru3 Ru1 C4 C161 121.4(9) no
C1 Ru1 C4 Ru2 31.4(3) no
C1 Ru1 C4 Ru3 96.1(3) no
C1 Ru1 C4 C2 -31.3(4) no
C1 Ru1 C4 C161 -142.5(9) no
C2 Ru1 C4 Ru2 62.7(4) no
C2 Ru1 C4 Ru3 127.4(5) no
C2 Ru1 C4 C161 -111.2(10) no
C3 Ru1 C4 Ru2 -8.2(3) no
C3 Ru1 C4 Ru3 56.6(2) no
C3 Ru1 C4 C2 -70.9(5) no
C3 Ru1 C4 C161 177.9(9) no
C7 Ru1 C4 Ru2 52.1(12) no
C7 Ru1 C4 Ru3 116.7(11) no
C7 Ru1 C4 C2 -10.7(13) no
C7 Ru1 C4 C161 -121.9(12) no
C8 Ru1 C4 Ru2 169.1(5) no
C8 Ru1 C4 Ru3 -126.2(4) no
C8 Ru1 C4 C2 106.3(6) no
C8 Ru1 C4 C161 -4.9(9) no
C12 Ru1 C4 Ru2 -96.3(4) no
C12 Ru1 C4 Ru3 -31.6(3) no
C12 Ru1 C4 C2 -159.0(5) no
C12 Ru1 C4 C161 89.8(9) no
Ru3 Ru1 C12 O5 176.6(16) no
C1 Ru1 C12 Ru3 -31.4(5) no
C1 Ru1 C12 O5 145.2(13) no
C2 Ru1 C12 Ru3 14.6(5) no
C2 Ru1 C12 O5 -168.8(12) no
C3 Ru1 C12 Ru3 -39.3(3) no
C3 Ru1 C12 O5 137.2(14) no
C4 Ru1 C12 Ru3 30.8(3) no
C4 Ru1 C12 O5 -152.6(14) no
C7 Ru1 C12 Ru3 -138.5(4) no
C7 Ru1 C12 O5 38.1(15) no
C8 Ru1 C12 Ru3 133.4(4) no
C8 Ru1 C12 O5 -50.1(14) no
C1 Ru2 Ru3 Ru1 18.13(19) no
C1 Ru2 Ru3 C3 -28.6(3) no
C1 Ru2 Ru3 C4 65.4(3) no
C1 Ru2 Ru3 C11 -163.8(4) no
C1 Ru2 Ru3 C12 10.6(4) no
C1 Ru2 Ru3 C13 -109.9(5) no
C1 Ru2 Ru3 C14 142.5(4) no
C2 Ru2 Ru3 Ru1 -18.6(2) no
C2 Ru2 Ru3 C3 -65.4(3) no
C2 Ru2 Ru3 C4 28.7(4) no
C2 Ru2 Ru3 C11 159.4(4) no
C2 Ru2 Ru3 C12 -26.2(4) no
C2 Ru2 Ru3 C13 -146.7(5) no
C2 Ru2 Ru3 C14 105.7(4) no
C3 Ru2 Ru3 Ru1 46.7(2) no
C3 Ru2 Ru3 C4 94.0(4) no
C3 Ru2 Ru3 C11 -135.2(4) no
C3 Ru2 Ru3 C12 39.2(5) no
C3 Ru2 Ru3 C13 -81.3(5) no
C3 Ru2 Ru3 C14 171.1(4) no
C4 Ru2 Ru3 Ru1 -47.3(3) no
C4 Ru2 Ru3 C3 -94.0(4) no
C4 Ru2 Ru3 C11 130.8(5) no
C4 Ru2 Ru3 C12 -54.8(5) no
C4 Ru2 Ru3 C13 -175.4(5) no
C4 Ru2 Ru3 C14 77.0(5) no
C9 Ru2 Ru3 Ru1 109.5(4) no
C9 Ru2 Ru3 C3 62.8(5) no
C9 Ru2 Ru3 C4 156.8(5) no
C9 Ru2 Ru3 C11 -72.4(6) no
C9 Ru2 Ru3 C12 102.0(6) no
C9 Ru2 Ru3 C13 -18.5(6) no
C9 Ru2 Ru3 C14 -126.1(6) no
C10 Ru2 Ru3 Ru1 -118.7(5) no
C10 Ru2 Ru3 C3 -165.4(6) no
C10 Ru2 Ru3 C4 -71.4(6) no
C10 Ru2 Ru3 C11 59.4(6) no
C10 Ru2 Ru3 C12 -126.2(7) no
C10 Ru2 Ru3 C13 113.3(7) no
C10 Ru2 Ru3 C14 5.7(7) no
C11 Ru2 Ru3 Ru1 -178.1(4) no
C11 Ru2 Ru3 C3 135.2(4) no
C11 Ru2 Ru3 C4 -130.8(5) no
C11 Ru2 Ru3 C12 174.4(5) no
C11 Ru2 Ru3 C13 53.9(6) no
C11 Ru2 Ru3 C14 -53.7(5) no
Ru3 Ru2 C1 Pt1 148.1(4) no
Ru3 Ru2 C1 Ru1 -22.0(2) no
Ru3 Ru2 C1 C2 -85.2(5) no
Ru3 Ru2 C1 C3 39.0(4) no
C2 Ru2 C1 Pt1 -126.7(7) no
C2 Ru2 C1 Ru1 63.3(5) no
C2 Ru2 C1 C3 124.2(7) no
C3 Ru2 C1 Pt1 109.1(6) no
C3 Ru2 C1 Ru1 -61.0(4) no
C3 Ru2 C1 C2 -124.2(7) no
C4 Ru2 C1 Pt1 -159.3(6) no
C4 Ru2 C1 Ru1 30.6(3) no
C4 Ru2 C1 C2 -32.6(5) no
C4 Ru2 C1 C3 91.6(5) no
C9 Ru2 C1 Pt1 22.1(6) no
C9 Ru2 C1 Ru1 -147.9(4) no
C9 Ru2 C1 C2 148.8(6) no
C9 Ru2 C1 C3 -87.0(5) no
C10 Ru2 C1 Pt1 -73.1(7) no
C10 Ru2 C1 Ru1 116.8(6) no
C10 Ru2 C1 C2 53.6(7) no
C10 Ru2 C1 C3 177.8(6) no
C11 Ru2 C1 Pt1 130.7(5) no
C11 Ru2 C1 Ru1 -39.4(5) no
C11 Ru2 C1 C2 -102.6(6) no
C11 Ru2 C1 C3 21.6(6) no
Ru3 Ru2 C2 Ru1 22.8(2) no
Ru3 Ru2 C2 C1 87.0(5) no
Ru3 Ru2 C2 C4 -39.0(5) no
C1 Ru2 C2 Ru1 -64.2(5) no
C1 Ru2 C2 C4 -126.0(8) no
C3 Ru2 C2 Ru1 -30.5(3) no
C3 Ru2 C2 C1 33.7(5) no
C3 Ru2 C2 C4 -92.3(5) no
C4 Ru2 C2 Ru1 61.8(5) no
C4 Ru2 C2 C1 126.0(8) no
C9 Ru2 C2 Ru1 -104.5(5) no
C9 Ru2 C2 C1 -40.3(7) no
C9 Ru2 C2 C4 -166.3(6) no
C10 Ru2 C2 Ru1 154.9(5) no
C10 Ru2 C2 C1 -140.9(6) no
C10 Ru2 C2 C4 93.1(6) no
C11 Ru2 C2 Ru1 44.3(6) no
C11 Ru2 C2 C1 108.5(6) no
C11 Ru2 C2 C4 -17.5(7) no
Ru3 Ru2 C3 Ru1 -64.4(3) no
Ru3 Ru2 C3 C1 -128.5(5) no
Ru3 Ru2 C3 C151 126.6(7) no
C1 Ru2 C3 Ru1 64.1(4) no
C1 Ru2 C3 Ru3 128.5(5) no
C1 Ru2 C3 C151 -104.9(8) no
C2 Ru2 C3 Ru1 31.2(3) no
C2 Ru2 C3 Ru3 95.6(3) no
C2 Ru2 C3 C1 -32.9(4) no
C2 Ru2 C3 C151 -137.8(7) no
C4 Ru2 C3 Ru1 -8.2(3) no
C4 Ru2 C3 Ru3 56.2(3) no
C4 Ru2 C3 C1 -72.4(5) no
C4 Ru2 C3 C151 -177.3(7) no
C9 Ru2 C3 Ru1 161.3(4) no
C9 Ru2 C3 Ru3 -134.3(4) no
C9 Ru2 C3 C1 97.2(5) no
C9 Ru2 C3 C151 -7.7(7) no
C11 Ru2 C3 Ru1 -99.6(4) no
C11 Ru2 C3 Ru3 -35.2(3) no
C11 Ru2 C3 C1 -163.7(5) no
C11 Ru2 C3 C151 91.4(7) no
Ru3 Ru2 C4 Ru1 64.9(3) no
Ru3 Ru2 C4 C2 128.3(6) no
Ru3 Ru2 C4 C161 -121.1(9) no
C1 Ru2 C4 Ru1 -31.4(3) no
C1 Ru2 C4 Ru3 -96.3(3) no
C1 Ru2 C4 C2 32.0(5) no
C1 Ru2 C4 C161 142.7(9) no
C2 Ru2 C4 Ru1 -63.4(5) no
C2 Ru2 C4 Ru3 -128.3(6) no
C2 Ru2 C4 C161 110.7(10) no
C3 Ru2 C4 Ru1 8.2(3) no
C3 Ru2 C4 Ru3 -56.7(3) no
C3 Ru2 C4 C2 71.6(5) no
C3 Ru2 C4 C161 -177.7(9) no
C10 Ru2 C4 Ru1 -160.4(5) no
C10 Ru2 C4 Ru3 134.7(4) no
C10 Ru2 C4 C2 -97.0(6) no
C10 Ru2 C4 C161 13.7(9) no
C11 Ru2 C4 Ru1 103.0(5) no
C11 Ru2 C4 Ru3 38.1(4) no
C11 Ru2 C4 C2 166.4(6) no
C11 Ru2 C4 C161 -83.0(9) no
Ru3 Ru2 C11 O6 176.5(18) no
C1 Ru2 C11 Ru3 21.1(5) no
C1 Ru2 C11 O6 -162.4(15) no
C2 Ru2 C11 Ru3 -26.1(5) no
C2 Ru2 C11 O6 150.4(15) no
C3 Ru2 C11 Ru3 33.9(3) no
C3 Ru2 C11 O6 -149.6(16) no
C4 Ru2 C11 Ru3 -36.5(3) no
C4 Ru2 C11 O6 140.1(17) no
C9 Ru2 C11 Ru3 129.3(4) no
C9 Ru2 C11 O6 -54.2(17) no
C10 Ru2 C11 Ru3 -141.1(4) no
C10 Ru2 C11 O6 35.5(17) no
Ru1 Ru3 C3 Ru2 -117.4(2) no
Ru1 Ru3 C3 C1 -58.1(6) no
Ru1 Ru3 C3 C151 122.4(8) no
Ru2 Ru3 C3 Ru1 117.4(2) no
Ru2 Ru3 C3 C1 59.3(6) no
Ru2 Ru3 C3 C151 -120.3(8) no
C4 Ru3 C3 Ru1 58.5(3) no
C4 Ru3 C3 Ru2 -58.9(3) no
C4 Ru3 C3 C1 0.3(6) no
C4 Ru3 C3 C151 -179.2(8) no
C11 Ru3 C3 Ru1 148.4(3) no
C11 Ru3 C3 Ru2 31.1(3) no
C11 Ru3 C3 C1 90.3(7) no
C11 Ru3 C3 C151 -89.2(8) no
C12 Ru3 C3 Ru1 -36.5(3) no
C12 Ru3 C3 Ru2 -153.8(3) no
C12 Ru3 C3 C1 -94.6(7) no
C12 Ru3 C3 C151 85.9(8) no
C13 Ru3 C3 Ru1 -123.1(4) no
C13 Ru3 C3 Ru2 119.6(4) no
C13 Ru3 C3 C1 178.8(7) no
C13 Ru3 C3 C151 -0.7(9) no
Ru1 Ru3 C4 Ru2 116.4(3) no
Ru1 Ru3 C4 C2 59.0(6) no
Ru1 Ru3 C4 C161 -123.0(8) no
Ru2 Ru3 C4 Ru1 -116.4(3) no
Ru2 Ru3 C4 C2 -57.4(6) no
Ru2 Ru3 C4 C161 120.6(9) no
C3 Ru3 C4 Ru1 -58.4(3) no
C3 Ru3 C4 Ru2 58.1(3) no
C3 Ru3 C4 C2 0.7(6) no
C3 Ru3 C4 C161 178.7(9) no
C11 Ru3 C4 Ru1 -150.1(3) no
C11 Ru3 C4 Ru2 -33.6(3) no
C11 Ru3 C4 C2 -91.0(7) no
C11 Ru3 C4 C161 86.9(8) no
C12 Ru3 C4 Ru1 28.7(3) no
C12 Ru3 C4 Ru2 145.1(3) no
C12 Ru3 C4 C2 87.7(7) no
C12 Ru3 C4 C161 -94.3(8) no
C14 Ru3 C4 Ru1 122.3(4) no
C14 Ru3 C4 Ru2 -121.3(4) no
C14 Ru3 C4 C2 -178.7(7) no
C14 Ru3 C4 C161 -0.7(9) no
Ru1 Ru3 C11 Ru2 2.8(5) no
Ru1 Ru3 C11 O6 -174.6(10) no
Ru2 Ru3 C11 O6 -177.3(14) no
C3 Ru3 C11 Ru2 -35.2(3) no
C3 Ru3 C11 O6 147.5(12) no
C4 Ru3 C11 Ru2 38.6(3) no
C4 Ru3 C11 O6 -138.7(12) no
C13 Ru3 C11 Ru2 -135.7(5) no
C13 Ru3 C11 O6 47.0(12) no
C14 Ru3 C11 Ru2 135.4(4) no
C14 Ru3 C11 O6 -42.0(12) no
Ru1 Ru3 C12 O5 -176.9(14) no
Ru2 Ru3 C12 Ru1 10.2(5) no
Ru2 Ru3 C12 O5 -166.7(10) no
C3 Ru3 C12 Ru1 41.3(3) no
C3 Ru3 C12 O5 -135.6(12) no
C4 Ru3 C12 Ru1 -32.3(3) no
C4 Ru3 C12 O5 150.8(12) no
C13 Ru3 C12 Ru1 142.0(5) no
C13 Ru3 C12 O5 -35.0(12) no
C14 Ru3 C12 Ru1 -129.3(4) no
C14 Ru3 C12 O5 53.8(12) no
C153 S1 C154 C151 0.3(8) no
C154 S1 C153 C152 -0.7(8) no
C153 S1 C154 Pt1 -173.3(7) no
C164 S2 C163 C162 -1.5(9) no
C163 S2 C164 C161 3.6(11) no
C171 P1 C181 C186 131.5(8) no
Pt1 P1 C5 C6 -40.0(6) no
C171 P1 C5 C6 -163.4(6) no
C181 P1 C5 C6 83.2(6) no
Pt1 P1 C171 C172 126.2(9) no
Pt1 P1 C171 C176 -52.2(10) no
C5 P1 C171 C172 -116.4(10) no
C5 P1 C171 C176 65.3(10) no
C181 P1 C171 C172 -6.3(11) no
C181 P1 C171 C176 175.4(9) no
Pt1 P1 C181 C182 175.5(7) no
Pt1 P1 C181 C186 -0.8(9) no
C5 P1 C181 C182 58.6(9) no
C5 P1 C181 C186 -117.7(8) no
C171 P1 C181 C182 -52.3(9) no
C201 P2 C6 C5 79.3(7) no
Pt1 P2 C191 C192 127.0(8) no
Pt1 P2 C191 C196 -49.2(9) no
C6 P2 C191 C192 -115.7(9) no
C6 P2 C191 C196 68.1(9) no
C201 P2 C191 C192 -5.2(10) no
C201 P2 C191 C196 178.6(8) no
Pt1 P2 C201 C202 -17.3(10) no
Pt1 P2 C201 C206 161.8(7) no
C6 P2 C201 C202 -134.4(9) no
C6 P2 C201 C206 44.7(9) no
C191 P2 C201 C202 114.9(9) no
C191 P2 C201 C206 -66.0(9) no
C191 P2 C6 C5 -168.7(6) no
Pt1 P2 C6 C5 -44.6(6) no
Pt1 C1 C2 Ru1 -121.0(7) no
Ru1 C1 C3 Ru2 117.5(3) no
Ru1 C1 C3 Ru3 58.3(5) no
Pt1 C1 C2 Ru2 123.1(7) no
Pt1 C1 C2 C4 -177.9(6) no
Ru1 C1 C2 Ru2 -116.0(3) no
Ru1 C1 C2 C4 -57.0(7) no
Ru2 C1 C2 Ru1 116.0(3) no
Ru2 C1 C2 C4 59.0(7) no
C3 C1 C2 Ru1 58.8(6) no
C3 C1 C2 Ru2 -57.2(6) no
C3 C1 C2 C4 1.8(11) no
Pt1 C1 C3 Ru1 120.2(5) no
Pt1 C1 C3 Ru2 -122.3(5) no
Pt1 C1 C3 Ru3 178.5(4) no
Pt1 C1 C3 C151 -1.9(9) no
C2 C1 C3 Ru2 57.9(6) no
C2 C1 C3 Ru3 -1.3(10) no
Ru1 C1 C3 C151 -122.1(7) no
Ru2 C1 C3 Ru1 -117.5(3) no
Ru2 C1 C3 Ru3 -59.2(5) no
Ru2 C1 C3 C151 120.4(7) no
C2 C1 C3 Ru1 -59.6(6) no
C2 C1 C3 C151 178.3(7) no
C1 C2 C4 Ru1 57.8(7) no
C1 C2 C4 Ru2 -59.7(7) no
Ru1 C2 C4 Ru2 -117.5(3) no
Ru1 C2 C4 Ru3 -59.4(5) no
Ru1 C2 C4 C161 122.5(8) no
Ru2 C2 C4 Ru1 117.5(3) no
Ru2 C2 C4 Ru3 58.1(5) no
Ru2 C2 C4 C161 -120.0(8) no
C1 C2 C4 Ru3 -1.6(10) no
C1 C2 C4 C161 -179.7(8) no
Ru3 C3 C151 C152 5.8(14) no
Ru2 C3 C151 C152 -90.0(11) no
Ru2 C3 C151 C154 86.7(9) no
Ru1 C3 C151 C152 102.8(11) no
Ru1 C3 C151 C154 -80.6(9) no
Ru3 C3 C151 C154 -177.6(7) no
C1 C3 C151 C152 -173.8(9) no
C1 C3 C151 C154 2.9(11) no
Ru2 C4 C161 C162 141.2(10) no
Ru2 C4 C161 C164 -47.0(15) no
Ru3 C4 C161 C162 48.6(14) no
Ru1 C4 C161 C162 -45.8(15) no
Ru1 C4 C161 C164 126.1(11) no
Ru3 C4 C161 C164 -139.6(10) no
C2 C4 C161 C162 -133.4(11) no
C2 C4 C161 C164 38.4(15) no
P1 C5 C6 P2 54.3(6) no
P2 C201 C206 C205 -178.7(8) no
P2 C201 C202 C203 -179.4(12) no
C206 C201 C202 C203 1.5(19) no
C202 C201 C206 C205 0.5(16) no
C201 C202 C203 C204 -2(2) no
C202 C203 C204 C205 0(2) no
C203 C204 C205 C206 2(2) no
C204 C205 C206 C201 -2.0(18) no
C3 C151 C152 H22 -4.00 no
C154 C151 C152 H22 179.00 no
C151 C152 C153 H14 -179.00 no
H22 C152 C153 S1 -179.00 no
H22 C152 C153 H14 1.00 no
C4 C161 C162 H30 -4.00 no
C164 C161 C162 H30 -177.00 no
C4 C161 C164 H25 3.00 no
C162 C161 C164 H25 175.00 no
C161 C162 C163 H16 179.00 no
H30 C162 C163 S2 179.00 no
H30 C162 C163 H16 -1.00 no
P1 C171 C172 H50 0.00 no
C176 C171 C172 H50 178.00 no
P1 C171 C176 H42 2.00 no
C172 C171 C176 H42 -177.00 no
C171 C172 C173 H41 180.00 no
H50 C172 C173 C174 180.00 no
H50 C172 C173 H41 0.00 no
C172 C173 C174 H47 -180.00 no
H41 C173 C174 C175 -179.00 no
H41 C173 C174 H47 1.00 no
C173 C174 C175 H45 -179.00 no
H47 C174 C175 C176 -179.00 no
H47 C174 C175 H45 1.00 no
C174 C175 C176 H42 177.00 no
H45 C175 C176 C171 177.00 no
H45 C175 C176 H42 -3.00 no
P1 C181 C182 H37 2.00 no
C186 C181 C182 H37 179.00 no
P1 C181 C186 H48 -3.00 no
C182 C181 C186 H48 -179.00 no
C181 C182 C183 H26 -178.00 no
H37 C182 C183 C184 -178.00 no
H37 C182 C183 H26 2.00 no
C182 C183 C184 H36 178.00 no
H26 C183 C184 C185 178.00 no
H26 C183 C184 H36 -2.00 no
C183 C184 C185 H24 -178.00 no
H36 C184 C185 C186 -178.00 no
H36 C184 C185 H24 2.00 no
C184 C185 C186 H48 179.00 no
H24 C185 C186 C181 179.00 no
H24 C185 C186 H48 -1.00 no
P2 C191 C192 H23 3.00 no
C196 C191 C192 H23 179.00 no
P2 C191 C196 H19 0.00 no
C192 C191 C196 H19 -177.00 no
C191 C192 C193 H43 178.00 no
H23 C192 C193 C194 178.00 no
H23 C192 C193 H43 -2.00 no
C192 C193 C194 H29 -178.00 no
H43 C193 C194 C195 -178.00 no
H43 C193 C194 H29 2.00 no
C193 C194 C195 H32 -180.00 no
H29 C194 C195 C196 -179.00 no
H29 C194 C195 H32 1.00 no
C194 C195 C196 H19 177.00 no
H32 C195 C196 C191 176.00 no
H32 C195 C196 H19 -3.00 no
